data_4115541
loop_
_publ_author_name
'Kazuki Sada'
'Michihiro Sugahara'
'Kazuaki Kato'
'Mikiji Miyata'

_publ_section_title
;
 Controlled Expansion of a Molecular Cavity in a Steroid Host Compound
;
_journal_name_full 'Journal of the American Chemical Society'
_journal_page_first 4386
_journal_page_last 4392
_journal_paper_doi 10.1021/ja0038528
_journal_volume 123
_journal_year 2001
_chemical_formula_sum 'C37 H54 O5'
_chemical_formula_weight 578.83
_space_group_IT_number 4
_symmetry_cell_setting monoclinic
_symmetry_Int_Tables_number 4
_symmetry_space_group_name_Hall 'P 2yb'
_symmetry_space_group_name_H-M 'P 1 21 1'
_cell_angle_alpha 90
_cell_angle_beta 109.07(5)
_cell_angle_gamma 90
_cell_formula_units_Z 2
_cell_length_a 14.02(1)
_cell_length_b 7.933(2)
_cell_length_c 15.804(4)
_cell_measurement_reflns_used 51
_cell_measurement_temperature 209.8
_cell_volume 1661.3(14)
_computing_cell_refinement PROCESS
_computing_data_collection PROCESS
_computing_data_reduction 'teXsan Ver. 1.10'
_computing_publication_material 'teXsan Ver. 1.10'
_computing_structure_refinement 'teXsan Ver. 1.10'
_computing_structure_solution SIR92
_diffrn_detector_area_resol_mean 0.010000
_diffrn_measured_fraction_theta_full 0.5996
_diffrn_measured_fraction_theta_max 0.5996
_diffrn_measurement_device_type 'Rigaku RAXIS-IV Imaging Plate'
_diffrn_measurement_method \w
_diffrn_radiation_type 'Mo K\a'
_diffrn_radiation_wavelength 0.7107
_diffrn_reflns_av_R_equivalents 0.083
_diffrn_reflns_limit_h_max 16
_diffrn_reflns_limit_h_min 0
_diffrn_reflns_limit_k_max 8
_diffrn_reflns_limit_k_min 0
_diffrn_reflns_limit_l_max 17
_diffrn_reflns_limit_l_min -18
_diffrn_reflns_number 1889
_diffrn_reflns_theta_full 24.98
_diffrn_reflns_theta_max 24.98
_exptl_absorpt_coefficient_mu 0.075
_exptl_absorpt_correction_type none
_exptl_crystal_colour colorless
_exptl_crystal_density_diffrn 1.157
_exptl_crystal_description plate
_exptl_crystal_size_max 0.700
_exptl_crystal_size_mid 0.300
_exptl_crystal_size_min 0.050
_refine_diff_density_max 0.40
_refine_diff_density_min -0.36
_refine_ls_abs_structure_Flack 17.9(2)
_refine_ls_extinction_method none
_refine_ls_goodness_of_fit_ref 1.416
_refine_ls_hydrogen_treatment noref
_refine_ls_number_parameters 380
_refine_ls_number_reflns 1888
_refine_ls_R_factor_gt 0.0000
_refine_ls_shift/su_max 0.0165
_refine_ls_structure_factor_coef Fsqd
_refine_ls_weighting_details 'w = 1/[\s^2^(Fo^2^) + (0.05000(Max(Fo^2^,0) + 2Fc^2^)/3)^2^]'
_refine_ls_weighting_scheme calc
_refine_ls_wR_factor_ref 0.1896
_reflns_number_gt 1389
_reflns_number_total 1888
_reflns_threshold_expression F^2^>2.0\s(F^2^)
_cod_data_source_file ja0038528_6.cif
_cod_data_source_block bishomocholic_acid/1-methy
_cod_original_cell_volume 1660.7600
_cod_original_formula_sum 'C37 H54 O5 '
_cod_database_code 4115541

loop_
_symmetry_equiv_pos_as_xyz
x,y,z
-x,1/2+y,-z

loop_
_atom_site_label
_atom_site_type_symbol
_atom_site_fract_x
_atom_site_fract_y
_atom_site_fract_z
_atom_site_U_iso_or_equiv
_atom_site_adp_type
_atom_site_occupancy
_atom_site_calc_flag
O(1) O -0.3881(4) -0.090(2) -0.4217(4) 0.059(2) Uani 1.00 d
O(2) O -0.7213(4) 0.138(2) -0.5709(4) 0.061(2) Uani 1.00 d
O(3) O -0.7898(4) -0.406(2) -0.6589(4) 0.068(2) Uani 1.00 d
O(4) O -1.1747(9) -0.149(3) -1.2095(7) 0.139(5) Uani 1.00 d
O(5) O -1.2370(9) -0.408(3) -1.2477(7) 0.143(5) Uani 1.00 d
C(1) C -0.5922(7) -0.304(3) -0.3531(6) 0.054(3) Uani 1.00 d
C(2) C -0.5077(7) -0.285(3) -0.3936(7) 0.055(3) Uani 1.00 d
C(3) C -0.4600(7) -0.109(3) -0.3754(7) 0.062(3) Uani 1.00 d
C(4) C -0.5445(7) 0.020(3) -0.4142(7) 0.065(4) Uani 1.00 d
C(5) C -0.6294(7) 0.001(3) -0.3726(7) 0.060(3) Uani 1.00 d
C(6) C -0.7100(7) 0.139(3) -0.4134(7) 0.057(3) Uani 1.00 d
C(7) C -0.7757(7) 0.112(3) -0.5091(7) 0.061(3) Uani 1.00 d
C(8) C -0.8226(7) -0.064(3) -0.5215(7) 0.052(2) Uani 1.00 d
C(9) C -0.7417(6) -0.205(3) -0.4863(6) 0.045(2) Uani 1.00 d
C(10) C -0.6781(7) -0.174(3) -0.3866(6) 0.056(2) Uani 1.00 d
C(11) C -0.7936(6) -0.375(3) -0.5089(7) 0.051(3) Uani 1.00 d
C(12) C -0.8567(7) -0.404(2) -0.6038(7) 0.061(3) Uani 1.00 d
C(13) C -0.9403(7) -0.269(3) -0.6382(7) 0.062(3) Uani 1.00 d
C(14) C -0.8829(7) -0.095(3) -0.6190(7) 0.055(3) Uani 1.00 d
C(15) C -0.9658(7) 0.028(3) -0.6668(7) 0.066(3) Uani 1.00 d
C(16) C -1.0314(8) -0.065(3) -0.7498(7) 0.070(3) Uani 1.00 d
C(17) C -0.9976(7) -0.253(3) -0.7395(7) 0.057(3) Uani 1.00 d
C(18) C -1.0145(7) -0.287(3) -0.5848(7) 0.064(3) Uani 1.00 d
C(19) C -0.7464(8) -0.198(3) -0.3260(6) 0.075(4) Uani 1.00 d
C(20) C -1.0872(8) -0.377(3) -0.7876(8) 0.073(3) Uani 1.00 d
C(21) C -1.0596(8) -0.559(3) -0.7726(7) 0.073(4) Uani 1.00 d
C(22) C -1.1338(9) -0.336(3) -0.8914(9) 0.117(4) Uani 1.00 d
C(23) C -1.068(1) -0.369(4) -0.946(1) 0.178(8) Uani 1.00 d
C(24) C -1.100(1) -0.311(4) -1.056(1) 0.185(9) Uani 1.00 d
C(25) C -1.189(2) -0.354(4) -1.089(2) 0.24(1) Uani 1.00 d
C(26) C -1.193(2) -0.285(3) -1.190(2) 0.151(7) Uani 1.00 d
C(27) C -0.503(2) -0.182(3) -0.981(1) 0.124(5) Uani 1.00 d
C(28) C -0.414(2) -0.153(3) -0.913(1) 0.152(7) Uani 1.00 d
C(29) C -0.405(1) -0.150(3) -0.826(1) 0.143(6) Uani 1.00 d
C(30) C -0.500(1) -0.187(3) -0.806(1) 0.136(6) Uani 1.00 d
C(31) C -0.588(1) -0.224(3) -0.8682(9) 0.119(5) Uani 1.00 d
C(32) C -0.669(2) -0.281(4) -0.843(2) 0.21(1) Uani 1.00 d
C(33) C -0.753(2) -0.324(4) -0.908(2) 0.19(1) Uani 1.00 d
C(34) C -0.773(2) -0.316(3) -1.005(2) 0.186(9) Uani 1.00 d
C(35) C -0.683(1) -0.272(3) -1.030(1) 0.145(7) Uani 1.00 d
C(36) C -0.594(1) -0.230(3) -0.9567(9) 0.122(5) Uani 1.00 d
C(37) C -0.512(2) -0.170(3) -1.084(1) 0.182(8) Uani 1.00 d
H(1) H -0.6188 -0.4130 -0.3657 0.0679 Uiso 1.00 calc
H(2) H -0.5627 -0.2899 -0.2894 0.0679 Uiso 1.00 calc
H(3) H -0.4569 -0.3659 -0.3686 0.0690 Uiso 1.00 calc
H(4) H -0.5346 -0.2987 -0.4563 0.0690 Uiso 1.00 calc
H(5) H -0.4284 -0.0934 -0.3120 0.0762 Uiso 1.00 calc
H(6) H -0.5151 0.1314 -0.4002 0.0802 Uiso 1.00 calc
H(7) H -0.5702 0.0073 -0.4763 0.0802 Uiso 1.00 calc
H(8) H -0.6022 0.0227 -0.3102 0.0729 Uiso 1.00 calc
H(9) H -0.6759 0.2447 -0.4115 0.0701 Uiso 1.00 calc
H(10) H -0.7530 0.1477 -0.3782 0.0701 Uiso 1.00 calc
H(11) H -0.8287 0.1923 -0.5227 0.0734 Uiso 1.00 calc
H(12) H -0.8687 -0.0684 -0.4892 0.0635 Uiso 1.00 calc
H(13) H -0.6970 -0.1945 -0.5203 0.0565 Uiso 1.00 calc
H(14) H -0.7425 -0.4574 -0.4930 0.0631 Uiso 1.00 calc
H(15) H -0.8360 -0.3864 -0.4730 0.0631 Uiso 1.00 calc
H(16) H -0.8882 -0.5092 -0.6084 0.0750 Uiso 1.00 calc
H(17) H -0.8362 -0.0959 -0.6509 0.0656 Uiso 1.00 calc
H(18) H -0.9371 0.1269 -0.6835 0.0802 Uiso 1.00 calc
H(19) H -1.0036 0.0596 -0.6295 0.0802 Uiso 1.00 calc
H(20) H -1.0223 -0.0151 -0.8010 0.0880 Uiso 1.00 calc
H(21) H -1.1000 -0.0535 -0.7525 0.0880 Uiso 1.00 calc
H(22) H -0.9491 -0.2649 -0.7691 0.0704 Uiso 1.00 calc
H(23) H -1.0659 -0.2054 -0.6056 0.0799 Uiso 1.00 calc
H(24) H -1.0427 -0.3969 -0.5945 0.0799 Uiso 1.00 calc
H(25) H -0.9784 -0.2706 -0.5238 0.0799 Uiso 1.00 calc
H(26) H -0.8018 -0.1187 -0.3460 0.0859 Uiso 1.00 calc
H(27) H -0.7735 -0.3081 -0.3327 0.0859 Uiso 1.00 calc
H(28) H -0.7095 -0.1753 -0.2660 0.0859 Uiso 1.00 calc
H(29) H -1.1390 -0.3534 -0.7617 0.0897 Uiso 1.00 calc
H(30) H -1.1154 -0.6268 -0.8043 0.0870 Uiso 1.00 calc
H(31) H -1.0393 -0.5855 -0.7106 0.0870 Uiso 1.00 calc
H(32) H -1.0044 -0.5828 -0.7942 0.0870 Uiso 1.00 calc
H(33) H -1.1504 -0.2180 -0.8982 0.1379 Uiso 1.00 calc
H(34) H -1.1914 -0.4008 -0.9158 0.1379 Uiso 1.00 calc
H(35) H -1.0563 -0.4844 -0.9437 0.2068 Uiso 1.00 calc
H(36) H -1.0049 -0.3107 -0.9155 0.2068 Uiso 1.00 calc
H(37) H -1.0592 -0.3688 -1.0834 0.2302 Uiso 1.00 calc
H(38) H -1.0898 -0.1914 -1.0600 0.2302 Uiso 1.00 calc
H(39) H -1.2348 -0.2842 -1.0666 0.2758 Uiso 1.00 calc
H(40) H -1.2043 -0.4646 -1.0858 0.2758 Uiso 1.00 calc
H(41) H -0.3319 0.0081 -0.3924 0.0511 Uiso 1.00 calc
H(42) H -0.6938 0.2501 -0.5645 0.0764 Uiso 1.00 calc
H(43) H -0.8196 -0.4519 -0.7217 0.0511 Uiso 1.00 calc
H(44) H -1.1985 -0.4322 -1.2879 0.1703 Uiso 1.00 calc
H(45) H -0.3555 -0.1257 -0.9294 0.1765 Uiso 1.00 calc
H(46) H -0.3429 -0.1299 -0.7778 0.1755 Uiso 1.00 calc
H(47) H -0.5021 -0.1785 -0.7439 0.1693 Uiso 1.00 calc
H(48) H -0.6628 -0.2539 -0.7843 0.5069 Uiso 1.00 calc
H(49) H -0.7857 -0.3661 -0.8652 0.2673 Uiso 1.00 calc
H(50) H -0.8393 -0.3437 -1.0364 0.2290 Uiso 1.00 calc
H(51) H -0.6878 -0.2699 -1.0900 0.1701 Uiso 1.00 calc
H(52) H -0.5355 -0.2730 -1.1126 0.2134 Uiso 1.00 calc
H(53) H -0.5575 -0.0815 -1.1117 0.2134 Uiso 1.00 calc
H(54) H -0.4471 -0.1446 -1.0881 0.2134 Uiso 1.00 calc

loop_
_atom_site_aniso_label
_atom_site_aniso_U_11
_atom_site_aniso_U_22
_atom_site_aniso_U_33
_atom_site_aniso_U_12
_atom_site_aniso_U_13
_atom_site_aniso_U_23
O(1) 0.035(4) 0.056(3) 0.097(5) -0.004(3) 0.036(3) -0.004(4)
O(2) 0.062(4) 0.051(4) 0.080(5) -0.007(4) 0.037(4) 0.010(4)
O(3) 0.061(5) 0.094(5) 0.052(4) -0.011(4) 0.022(3) -0.021(4)
O(4) 0.154(10) 0.16(1) 0.131(8) 0.006(8) 0.087(8) 0.060(8)
O(5) 0.17(1) 0.159(9) 0.121(9) 0.064(9) 0.080(8) 0.006(8)
C(1) 0.045(6) 0.051(5) 0.063(7) -0.010(4) 0.015(5) 0.000(5)
C(2) 0.046(6) 0.062(5) 0.053(7) 0.000(4) 0.012(5) -0.015(6)
C(3) 0.038(6) 0.068(5) 0.081(8) -0.016(4) 0.022(5) 0.015(6)
C(4) 0.037(6) 0.083(6) 0.086(9) 0.006(4) 0.036(6) -0.002(6)
C(5) 0.045(6) 0.081(5) 0.065(8) -0.002(4) 0.032(6) -0.002(6)
C(6) 0.051(6) 0.068(6) 0.062(5) -0.008(5) 0.031(4) -0.013(5)
C(7) 0.046(7) 0.067(5) 0.064(5) 0.010(5) 0.011(4) 0.004(6)
C(8) 0.044(6) 0.071(4) 0.060(5) 0.003(4) 0.041(4) 0.013(5)
C(9) 0.028(5) 0.070(5) 0.039(4) -0.015(3) 0.016(4) 0.000(5)
C(10) 0.032(6) 0.081(5) 0.045(4) 0.003(4) -0.003(3) -0.008(6)
C(11) 0.026(5) 0.058(5) 0.070(6) 0.006(4) 0.017(4) 0.010(6)
C(12) 0.061(7) 0.070(6) 0.060(5) 0.002(5) 0.030(4) 0.028(6)
C(13) 0.033(6) 0.081(6) 0.066(5) -0.012(4) 0.009(4) 0.005(6)
C(14) 0.041(6) 0.069(5) 0.065(5) 0.004(4) 0.031(4) 0.005(5)
C(15) 0.041(6) 0.088(7) 0.063(7) 0.009(5) 0.009(5) 0.017(5)
C(16) 0.077(8) 0.071(5) 0.057(7) 0.023(6) 0.015(6) 0.015(5)
C(17) 0.060(7) 0.066(5) 0.059(5) 0.001(4) 0.037(5) 0.001(5)
C(18) 0.061(7) 0.066(6) 0.094(8) 0.007(6) 0.063(6) 0.019(7)
C(19) 0.089(8) 0.101(8) 0.070(7) -0.001(7) 0.076(6) 0.000(7)
C(20) 0.065(7) 0.050(4) 0.106(7) 0.010(5) 0.031(6) -0.013(6)
C(21) 0.073(8) 0.048(4) 0.093(9) 0.002(6) 0.023(7) -0.014(6)
C(22) 0.088(9) 0.071(8) 0.120(8) 0.008(7) -0.065(6) 0.020(8)
C(23) 0.22(2) 0.17(2) 0.18(1) 0.00(2) 0.13(1) -0.04(1)
C(24) 0.12(1) 0.22(2) 0.23(2) 0.04(1) 0.08(1) 0.15(2)
C(25) 0.17(2) 0.30(3) 0.22(2) -0.10(2) 0.01(2) 0.15(2)
C(26) 0.18(2) 0.113(9) 0.20(2) 0.05(1) 0.11(2) -0.007(9)
C(27) 0.19(1) 0.093(9) 0.095(7) -0.02(1) 0.060(10) 0.01(1)
C(28) 0.18(2) 0.15(2) 0.118(9) 0.00(1) 0.05(1) -0.01(2)
C(29) 0.17(1) 0.13(1) 0.112(9) 0.01(1) 0.02(1) 0.03(1)
C(30) 0.15(1) 0.12(1) 0.11(1) 0.02(1) 0.001(8) -0.03(1)
C(31) 0.17(1) 0.097(9) 0.066(7) 0.01(1) 0.004(8) 0.004(9)
C(32) 0.15(2) 0.13(2) 0.38(4) -0.03(2) 0.15(2) 0.03(2)
C(33) 0.20(2) 0.10(1) 0.29(3) 0.03(2) 0.12(2) 0.05(2)
C(34) 0.13(1) 0.12(1) 0.28(2) 0.03(1) 0.03(2) 0.08(2)
C(35) 0.17(2) 0.12(1) 0.11(1) -0.01(1) -0.012(9) 0.02(1)
C(36) 0.17(1) 0.11(1) 0.070(7) 0.02(1) 0.014(8) 0.013(9)
C(37) 0.33(3) 0.12(1) 0.083(9) -0.04(2) 0.05(1) -0.03(1)

loop_
_atom_type_symbol
_atom_type_description
_atom_type_scat_dispersion_real
_atom_type_scat_dispersion_imag
_atom_type_scat_source
C C 0.003 0.002
;International Tables for Crystallography
(1992, Vol. C, Tables 4.2.6.8 and 6.1.1.1)
;
H H 0.000 0.000
;International Tables for Crystallography
(1992, Vol. C, Table 6.1.1.2)
;
O O 0.011 0.006
;International Tables for Crystallography
(1992, Vol. C, Tables 4.2.6.8 and 6.1.1.1)
;
